data_4079399
loop_
_publ_author_name
'Arii, Hidekazu'
'Hashimoto, Rei'
'Mochida, Kunio'
'Kawashima, Takayuki'

_publ_section_title
;
 Syntheses of Di- and Trinuclear Platinum Complexes with Multibridged
 Germanium Centers Derived from Unsymmetrical Digermanes
;
_journal_issue 18
_journal_name_full Organometallics
_journal_page_first 6635
_journal_paper_doi 10.1021/om3007147
_journal_volume 31
_journal_year 2012
_chemical_formula_sum 'C67 H68 Ge3 P4 Pt2'
_chemical_formula_weight 1605.04
_chemical_name_systematic
; 
 ? 
;
_space_group_IT_number 11
_symmetry_cell_setting monoclinic
_symmetry_space_group_name_Hall '-P 2yb'
_symmetry_space_group_name_H-M 'P 1 21/m 1'
_atom_sites_solution_hydrogens geom
_atom_sites_solution_primary direct
_atom_sites_solution_secondary difmap
_audit_creation_method SHELXL-97
_cell_angle_alpha 90.00
_cell_angle_beta 106.6870(10)
_cell_angle_gamma 90.00
_cell_formula_units_Z 2
_cell_length_a 9.9454(11)
_cell_length_b 25.845(3)
_cell_length_c 12.3586(13)
_cell_measurement_reflns_used 9916
_cell_measurement_temperature 123
_cell_measurement_theta_max 27.54
_cell_measurement_theta_min 2.33
_cell_volume 3042.9(6)
_computing_cell_refinement 'APEX2 (Bruker AXS, 2006)'
_computing_data_collection 'APEX2 (Bruker AXS, 2006)'
_computing_data_reduction 'SAINT (Bruker AXS, 2004)'
_computing_molecular_graphics 'XSHEL (Bruker AXS,2002)'
_computing_publication_material 'XCIF (Bruker AXS, 2001)'
_computing_structure_refinement 'SHELXL-97 (Sheldrick, 1997)'
_computing_structure_solution 'SHELXS-97 (Sheldrick, 1997)'
_diffrn_ambient_temperature 123
_diffrn_detector_area_resol_mean 8.333
_diffrn_measured_fraction_theta_full 0.992
_diffrn_measured_fraction_theta_max 0.992
_diffrn_measurement_device_type 'Bruker APEXII CCD area detector'
_diffrn_measurement_method 'phi and omega scans'
_diffrn_radiation_monochromator 'Bruker Helios multilayer confocal mirror'
_diffrn_radiation_source 'Bruker TXS fine-focus rotating anode'
_diffrn_radiation_type MoK\a
_diffrn_radiation_wavelength 0.71073
_diffrn_reflns_av_R_equivalents 0.0271
_diffrn_reflns_av_sigmaI/netI 0.0216
_diffrn_reflns_limit_h_max 12
_diffrn_reflns_limit_h_min -12
_diffrn_reflns_limit_k_max 33
_diffrn_reflns_limit_k_min -33
_diffrn_reflns_limit_l_max 16
_diffrn_reflns_limit_l_min -16
_diffrn_reflns_number 34435
_diffrn_reflns_theta_full 27.59
_diffrn_reflns_theta_max 27.59
_diffrn_reflns_theta_min 1.58
_exptl_absorpt_coefficient_mu 6.191
_exptl_absorpt_correction_T_max 0.6711
_exptl_absorpt_correction_T_min 0.5764
_exptl_absorpt_correction_type empirical
_exptl_absorpt_process_details
;
SADABS Sheldrick 1996
;
_exptl_crystal_colour yellow
_exptl_crystal_density_diffrn 1.752
_exptl_crystal_density_method 'not measured'
_exptl_crystal_description prism
_exptl_crystal_F_000 1564
_exptl_crystal_size_max 0.10
_exptl_crystal_size_mid 0.10
_exptl_crystal_size_min 0.07
_refine_diff_density_max 5.266
_refine_diff_density_min -1.325
_refine_diff_density_rms 0.116
_refine_ls_extinction_method none
_refine_ls_goodness_of_fit_ref 1.054
_refine_ls_hydrogen_treatment mixed
_refine_ls_matrix_type full
_refine_ls_number_parameters 372
_refine_ls_number_reflns 7144
_refine_ls_number_restraints 40
_refine_ls_restrained_S_all 1.077
_refine_ls_R_factor_all 0.0334
_refine_ls_R_factor_gt 0.0276
_refine_ls_shift/su_max 0.001
_refine_ls_shift/su_mean 0.000
_refine_ls_structure_factor_coef Fsqd
_refine_ls_weighting_details 'calc w=1/[\ss^2^(Fo^2^)+(0.0255P)^2^+8.6217P] where P=(Fo^2^+2Fc^2^)/3'
_refine_ls_weighting_scheme calc
_refine_ls_wR_factor_gt 0.0622
_refine_ls_wR_factor_ref 0.0646
_reflns_number_gt 6365
_reflns_number_total 7144
_reflns_threshold_expression >2sigma(I)
_cod_data_source_file om3007147_si_002.cif
_cod_data_source_block complex3
_cod_depositor_comments
;
The following automatic conversions were performed:

'_symmetry_cell_setting' value 'Monoclinic' changed to 'monoclinic'
according to /home/saulius/struct/CIF-dictionaries/cif_core.dic
dictionary named 'cif_core.dic' version 2.4.2 from 2011-04-26.

Automatic conversion script
Id: cif_fix_values 1891 2012-01-12 08:04:46Z andrius 
;
_cod_original_sg_symbol_H-M 'P2(1)/m  '
_cod_database_code 4079399

loop_
_symmetry_equiv_pos_as_xyz
'x, y, z'
'-x, y+1/2, -z'
'-x, -y, -z'
'x, -y-1/2, z'

loop_
_atom_site_label
_atom_site_type_symbol
_atom_site_fract_x
_atom_site_fract_y
_atom_site_fract_z
_atom_site_U_iso_or_equiv
_atom_site_adp_type
_atom_site_occupancy
_atom_site_symmetry_multiplicity
_atom_site_calc_flag
_atom_site_refinement_flags
Pt1 Pt 0.009650(14) 0.171631(5) 0.228350(11) 0.02092(5) Uani 1 1 d .
Ge1 Ge -0.03896(6) 0.2500 0.10777(4) 0.02131(11) Uani 1 2 d S
Ge2 Ge -0.29274(6) 0.2500 0.03870(5) 0.02671(13) Uani 1 2 d S
Ge3 Ge 0.04550(6) 0.2500 0.34634(5) 0.02470(12) Uani 1 2 d SD
P1 P 0.02482(10) 0.10628(4) 0.10679(8) 0.0242(2) Uani 1 1 d .
P2 P 0.03004(10) 0.10799(4) 0.36055(8) 0.02192(19) Uani 1 1 d .
C1 C 0.0111(4) 0.04410(15) 0.1775(3) 0.0270(8) Uani 1 1 d .
H1A H -0.0888 0.0358 0.1682 0.032 Uiso 1 1 calc R
H1B H 0.0523 0.0159 0.1431 0.032 Uiso 1 1 calc R
C2 C 0.0903(4) 0.04898(14) 0.3036(3) 0.0268(8) Uani 1 1 d .
H2A H 0.1925 0.0511 0.3136 0.032 Uiso 1 1 calc R
H2B H 0.0720 0.0182 0.3449 0.032 Uiso 1 1 calc R
C3 C -0.0880(4) 0.09573(17) -0.0367(3) 0.0306(9) Uani 1 1 d .
C4 C -0.0592(5) 0.1216(2) -0.1261(4) 0.0422(11) Uani 1 1 d .
H4 H 0.0182 0.1447 -0.1125 0.051 Uiso 1 1 calc R
C5 C -0.1449(6) 0.1135(2) -0.2366(4) 0.0551(15) Uani 1 1 d .
H5 H -0.1256 0.1312 -0.2979 0.066 Uiso 1 1 calc R
C6 C -0.2575(6) 0.0800(2) -0.2565(4) 0.0578(17) Uani 1 1 d .
H6 H -0.3134 0.0738 -0.3317 0.069 Uiso 1 1 calc R
C7 C -0.2889(5) 0.0556(2) -0.1690(5) 0.0514(14) Uani 1 1 d .
H7 H -0.3679 0.0333 -0.1832 0.062 Uiso 1 1 calc R
C8 C -0.2055(4) 0.06341(17) -0.0590(4) 0.0373(10) Uani 1 1 d .
H8 H -0.2286 0.0466 0.0017 0.045 Uiso 1 1 calc R
C9 C 0.2016(4) 0.10043(15) 0.0898(3) 0.0270(8) Uani 1 1 d .
C10 C 0.3111(5) 0.12865(18) 0.1595(4) 0.0378(10) Uani 1 1 d .
H10 H 0.2932 0.1527 0.2119 0.045 Uiso 1 1 calc R
C11 C 0.4477(5) 0.1218(2) 0.1527(5) 0.0479(12) Uani 1 1 d .
H11 H 0.5226 0.1411 0.2005 0.057 Uiso 1 1 calc R
C12 C 0.4743(5) 0.08715(19) 0.0773(4) 0.0435(11) Uani 1 1 d .
H12 H 0.5678 0.0823 0.0740 0.052 Uiso 1 1 calc R
C13 C 0.3664(5) 0.05933(19) 0.0062(4) 0.0388(10) Uani 1 1 d .
H13 H 0.3850 0.0358 -0.0468 0.047 Uiso 1 1 calc R
C14 C 0.2309(4) 0.06588(17) 0.0127(3) 0.0324(9) Uani 1 1 d .
H14 H 0.1566 0.0466 -0.0361 0.039 Uiso 1 1 calc R
C15 C -0.1365(4) 0.08966(15) 0.3853(3) 0.0251(8) Uani 1 1 d .
C16 C -0.2186(4) 0.12905(16) 0.4113(4) 0.0322(9) Uani 1 1 d .
H16 H -0.1883 0.1640 0.4137 0.039 Uiso 1 1 calc R
C17 C -0.3443(5) 0.11724(18) 0.4336(4) 0.0407(11) Uani 1 1 d .
H17 H -0.3982 0.1440 0.4536 0.049 Uiso 1 1 calc R
C18 C -0.3916(5) 0.06635(19) 0.4268(4) 0.0397(10) Uani 1 1 d .
H18 H -0.4789 0.0585 0.4399 0.048 Uiso 1 1 calc R
C19 C -0.3118(5) 0.02745(18) 0.4010(4) 0.0403(10) Uani 1 1 d .
H19 H -0.3434 -0.0074 0.3971 0.048 Uiso 1 1 calc R
C20 C -0.1843(5) 0.03917(16) 0.3806(4) 0.0343(9) Uani 1 1 d .
H20 H -0.1294 0.0121 0.3631 0.041 Uiso 1 1 calc R
C21 C 0.1519(4) 0.11049(14) 0.5023(3) 0.0235(7) Uani 1 1 d .
C22 C 0.2918(4) 0.12273(17) 0.5125(4) 0.0336(9) Uani 1 1 d .
H22 H 0.3200 0.1303 0.4470 0.040 Uiso 1 1 calc R
C23 C 0.3904(4) 0.12386(17) 0.6190(4) 0.0383(10) Uani 1 1 d .
H23 H 0.4859 0.1316 0.6256 0.046 Uiso 1 1 calc R
C24 C 0.3498(5) 0.11384(17) 0.7144(4) 0.0362(10) Uani 1 1 d .
H24 H 0.4171 0.1148 0.7867 0.043 Uiso 1 1 calc R
C25 C 0.2118(5) 0.10245(19) 0.7053(4) 0.0384(10) Uani 1 1 d .
H25 H 0.1839 0.0958 0.7713 0.046 Uiso 1 1 calc R
C26 C 0.1131(4) 0.10068(16) 0.5996(3) 0.0302(9) Uani 1 1 d .
H26 H 0.0181 0.0927 0.5940 0.036 Uiso 1 1 calc R
C27 C 0.0385(7) 0.2500 -0.0227(5) 0.0459(15) Uani 1 2 d SDU
C28 C -0.0459(9) 0.2500 -0.1339(6) 0.0587(18) Uani 1 2 d SDU
H28 H -0.1451 0.2500 -0.1488 0.070 Uiso 1 2 calc SR
C29 C 0.0117(12) 0.2500 -0.2232(8) 0.093(3) Uani 1 2 d SDU
H29 H -0.0469 0.2500 -0.2990 0.112 Uiso 1 2 calc SR
C30 C 0.1548(14) 0.2500 -0.2006(10) 0.117(3) Uani 1 2 d SDU
H30 H 0.1952 0.2500 -0.2615 0.141 Uiso 1 2 calc SR
C31 C 0.2403(13) 0.2500 -0.0927(10) 0.114(3) Uani 1 2 d SDU
H31 H 0.3393 0.2500 -0.0789 0.137 Uiso 1 2 calc SR
C32 C 0.1832(9) 0.2500 -0.0030(8) 0.082(2) Uani 1 2 d SDU
H32 H 0.2432 0.2500 0.0723 0.098 Uiso 1 2 calc SR
C33 C -0.3620(7) 0.2500 0.1727(6) 0.0418(15) Uani 1 2 d S
H33A H -0.3220 0.2795 0.2210 0.063 Uiso 0.50 1 calc PR
H33B H -0.3339 0.2178 0.2150 0.063 Uiso 0.50 1 calc PR
H33C H -0.4647 0.2527 0.1489 0.063 Uiso 0.50 1 calc PR
C34 C -0.3697(5) 0.18946(18) -0.0538(4) 0.0412(11) Uani 1 1 d .
H34A H -0.4725 0.1912 -0.0767 0.062 Uiso 1 1 calc R
H34B H -0.3388 0.1579 -0.0098 0.062 Uiso 1 1 calc R
H34C H -0.3364 0.1890 -0.1211 0.062 Uiso 1 1 calc R
C35 C 0.2478(7) 0.2500 0.4296(5) 0.0303(12) Uani 1 2 d S
C36 C 0.3488(7) 0.2500 0.3713(5) 0.0355(13) Uani 1 2 d S
H36 H 0.3192 0.2500 0.2910 0.043 Uiso 1 2 calc SR
C37 C 0.4931(7) 0.2500 0.4278(7) 0.0477(17) Uani 1 2 d S
H37 H 0.5600 0.2500 0.3863 0.057 Uiso 1 2 calc SR
C38 C 0.5365(8) 0.2500 0.5440(7) 0.056(2) Uani 1 2 d S
H38 H 0.6339 0.2500 0.5832 0.067 Uiso 1 2 calc SR
C39 C 0.4389(10) 0.2500 0.6036(7) 0.061(2) Uani 1 2 d S
H39 H 0.4694 0.2500 0.6838 0.073 Uiso 1 2 calc SR
C40 C 0.2965(8) 0.2500 0.5477(5) 0.0490(18) Uani 1 2 d S
H40 H 0.2308 0.2500 0.5903 0.059 Uiso 1 2 calc SR
H3H H -0.019(6) 0.2500 0.436(4) 0.05(2) Uiso 1 2 d SD

loop_
_atom_site_aniso_label
_atom_site_aniso_U_11
_atom_site_aniso_U_22
_atom_site_aniso_U_33
_atom_site_aniso_U_23
_atom_site_aniso_U_13
_atom_site_aniso_U_12
Pt1 0.02624(8) 0.01989(7) 0.01838(7) -0.00118(5) 0.00919(5) 0.00216(5)
Ge1 0.0246(3) 0.0234(3) 0.0172(3) 0.000 0.0080(2) 0.000
Ge2 0.0246(3) 0.0240(3) 0.0326(3) 0.000 0.0099(2) 0.000
Ge3 0.0369(3) 0.0203(3) 0.0189(3) 0.000 0.0112(2) 0.000
P1 0.0266(5) 0.0263(5) 0.0208(5) -0.0044(4) 0.0084(4) 0.0042(4)
P2 0.0265(5) 0.0196(4) 0.0210(4) -0.0008(4) 0.0089(4) 0.0018(4)
C1 0.031(2) 0.0229(18) 0.029(2) -0.0050(15) 0.0110(16) 0.0012(15)
C2 0.032(2) 0.0212(18) 0.029(2) 0.0002(15) 0.0105(16) 0.0033(15)
C3 0.028(2) 0.039(2) 0.0231(19) -0.0083(17) 0.0049(16) 0.0139(17)
C4 0.036(2) 0.064(3) 0.027(2) -0.002(2) 0.0107(18) 0.017(2)
C5 0.051(3) 0.089(4) 0.025(2) -0.001(2) 0.010(2) 0.036(3)
C6 0.048(3) 0.077(4) 0.034(3) -0.023(3) -0.010(2) 0.035(3)
C7 0.038(3) 0.050(3) 0.052(3) -0.018(2) -0.009(2) 0.016(2)
C8 0.032(2) 0.037(2) 0.038(2) -0.0112(19) 0.0017(18) 0.0115(18)
C9 0.030(2) 0.0276(19) 0.0249(19) 0.0021(15) 0.0102(16) 0.0063(16)
C10 0.038(2) 0.042(3) 0.034(2) -0.0095(19) 0.0116(19) -0.0046(19)
C11 0.031(2) 0.054(3) 0.057(3) 0.000(2) 0.010(2) -0.010(2)
C12 0.032(2) 0.050(3) 0.055(3) 0.011(2) 0.023(2) 0.007(2)
C13 0.035(2) 0.045(3) 0.041(3) 0.002(2) 0.019(2) 0.011(2)
C14 0.033(2) 0.035(2) 0.030(2) -0.0028(17) 0.0105(17) 0.0057(17)
C15 0.0274(19) 0.0283(19) 0.0198(18) 0.0027(15) 0.0070(15) 0.0021(15)
C16 0.030(2) 0.027(2) 0.040(2) 0.0036(17) 0.0126(18) 0.0050(16)
C17 0.034(2) 0.038(2) 0.055(3) 0.008(2) 0.020(2) 0.0096(19)
C18 0.029(2) 0.052(3) 0.040(3) 0.008(2) 0.0118(19) -0.001(2)
C19 0.042(2) 0.036(2) 0.047(3) -0.001(2) 0.019(2) -0.009(2)
C20 0.037(2) 0.027(2) 0.043(2) -0.0008(18) 0.0190(19) -0.0007(17)
C21 0.0277(18) 0.0191(17) 0.0238(18) -0.0007(14) 0.0073(15) 0.0027(14)
C22 0.030(2) 0.035(2) 0.036(2) 0.0088(18) 0.0099(17) 0.0002(17)
C23 0.025(2) 0.038(2) 0.047(3) 0.007(2) 0.0023(19) -0.0017(18)
C24 0.036(2) 0.034(2) 0.030(2) -0.0029(18) -0.0034(18) 0.0068(18)
C25 0.040(2) 0.052(3) 0.024(2) -0.0043(19) 0.0095(18) 0.006(2)
C26 0.028(2) 0.036(2) 0.027(2) -0.0036(17) 0.0094(16) 0.0011(17)
C27 0.046(3) 0.071(4) 0.029(3) 0.000 0.025(3) 0.000
C28 0.067(4) 0.087(5) 0.027(3) 0.000 0.022(3) 0.000
C29 0.104(5) 0.146(6) 0.040(4) 0.000 0.036(4) 0.000
C30 0.110(6) 0.198(7) 0.067(5) 0.000 0.063(5) 0.000
C31 0.083(5) 0.198(7) 0.082(5) 0.000 0.056(4) 0.000
C32 0.053(4) 0.145(6) 0.060(4) 0.000 0.037(3) 0.000
C33 0.036(3) 0.049(4) 0.047(4) 0.000 0.022(3) 0.000
C34 0.033(2) 0.036(2) 0.054(3) -0.008(2) 0.012(2) -0.0042(19)
C35 0.046(3) 0.021(3) 0.021(3) 0.000 0.004(2) 0.000
C36 0.047(4) 0.023(3) 0.033(3) 0.000 0.006(3) 0.000
C37 0.043(4) 0.032(3) 0.061(5) 0.000 0.003(3) 0.000
C38 0.049(4) 0.038(4) 0.061(5) 0.000 -0.015(4) 0.000
C39 0.075(6) 0.054(5) 0.035(4) 0.000 -0.015(4) 0.000
C40 0.070(5) 0.056(4) 0.016(3) 0.000 0.004(3) 0.000

loop_
_atom_type_symbol
_atom_type_description
_atom_type_scat_dispersion_real
_atom_type_scat_dispersion_imag
_atom_type_scat_source
C C 0.0033 0.0016 'International Tables Vol C Tables 4.2.6.8 and 6.1.1.4'
H H 0.0000 0.0000 'International Tables Vol C Tables 4.2.6.8 and 6.1.1.4'
P P 0.1023 0.0942 'International Tables Vol C Tables 4.2.6.8 and 6.1.1.4'
Ge Ge 0.1547 1.8001 'International Tables Vol C Tables 4.2.6.8 and 6.1.1.4'
Pt Pt -1.7033 8.3905 'International Tables Vol C Tables 4.2.6.8 and 6.1.1.4'

loop_
_geom_angle_atom_site_label_1
_geom_angle_atom_site_label_2
_geom_angle_atom_site_label_3
_geom_angle
_geom_angle_site_symmetry_1
_geom_angle_site_symmetry_3
P2 Pt1 P1 85.95(4) . .
P2 Pt1 Ge3 101.57(3) . .
P1 Pt1 Ge3 165.54(3) . .
P2 Pt1 Ge1 168.43(3) . .
P1 Pt1 Ge1 104.24(3) . .
Ge3 Pt1 Ge1 69.744(17) . .
C27 Ge1 Ge2 108.9(2) . .
C27 Ge1 Pt1 115.85(9) . 4_565
Ge2 Ge1 Pt1 102.448(17) . 4_565
C27 Ge1 Pt1 115.85(9) . .
Ge2 Ge1 Pt1 102.448(17) . .
Pt1 Ge1 Pt1 109.61(2) 4_565 .
C27 Ge1 Ge3 141.5(2) . .
Ge2 Ge1 Ge3 109.60(3) . .
Pt1 Ge1 Ge3 54.839(11) 4_565 .
Pt1 Ge1 Ge3 54.839(11) . .
C34 Ge2 C34 106.0(3) . 4_565
C34 Ge2 C33 108.56(18) . .
C34 Ge2 C33 108.56(18) 4_565 .
C34 Ge2 Ge1 113.51(14) . .
C34 Ge2 Ge1 113.51(14) 4_565 .
C33 Ge2 Ge1 106.5(2) . .
C35 Ge3 Pt1 105.11(9) . .
C35 Ge3 Pt1 105.11(9) . 4_565
Pt1 Ge3 Pt1 110.76(2) . 4_565
C35 Ge3 Ge1 119.73(17) . .
Pt1 Ge3 Ge1 55.417(12) . .
Pt1 Ge3 Ge1 55.417(12) 4_565 .
C35 Ge3 H3H 102(3) . .
Pt1 Ge3 H3H 116.0(11) . .
Pt1 Ge3 H3H 116.0(11) 4_565 .
Ge1 Ge3 H3H 138(3) . .
C3 P1 C9 102.58(18) . .
C3 P1 C1 102.73(19) . .
C9 P1 C1 100.68(18) . .
C3 P1 Pt1 127.46(13) . .
C9 P1 Pt1 112.40(13) . .
C1 P1 Pt1 107.59(12) . .
C21 P2 C15 103.45(17) . .
C21 P2 C2 101.31(17) . .
C15 P2 C2 104.92(18) . .
C21 P2 Pt1 124.00(12) . .
C15 P2 Pt1 114.01(12) . .
C2 P2 Pt1 107.05(13) . .
C2 C1 P1 108.7(3) . .
C2 C1 H1A 109.9 . .
P1 C1 H1A 109.9 . .
C2 C1 H1B 109.9 . .
P1 C1 H1B 109.9 . .
H1A C1 H1B 108.3 . .
C1 C2 P2 109.0(3) . .
C1 C2 H2A 109.9 . .
P2 C2 H2A 109.9 . .
C1 C2 H2B 109.9 . .
P2 C2 H2B 109.9 . .
H2A C2 H2B 108.3 . .
C4 C3 C8 118.8(4) . .
C4 C3 P1 119.4(3) . .
C8 C3 P1 121.8(3) . .
C3 C4 C5 119.7(5) . .
C3 C4 H4 120.1 . .
C5 C4 H4 120.1 . .
C6 C5 C4 120.2(5) . .
C6 C5 H5 119.9 . .
C4 C5 H5 119.9 . .
C7 C6 C5 120.5(5) . .
C7 C6 H6 119.8 . .
C5 C6 H6 119.8 . .
C6 C7 C8 120.1(5) . .
C6 C7 H7 119.9 . .
C8 C7 H7 119.9 . .
C7 C8 C3 120.6(5) . .
C7 C8 H8 119.7 . .
C3 C8 H8 119.7 . .
C10 C9 C14 118.7(4) . .
C10 C9 P1 119.5(3) . .
C14 C9 P1 121.7(3) . .
C9 C10 C11 120.0(4) . .
C9 C10 H10 120.0 . .
C11 C10 H10 120.0 . .
C12 C11 C10 120.3(4) . .
C12 C11 H11 119.8 . .
C10 C11 H11 119.8 . .
C11 C12 C13 120.4(4) . .
C11 C12 H12 119.8 . .
C13 C12 H12 119.8 . .
C12 C13 C14 119.5(4) . .
C12 C13 H13 120.2 . .
C14 C13 H13 120.2 . .
C13 C14 C9 121.0(4) . .
C13 C14 H14 119.5 . .
C9 C14 H14 119.5 . .
C20 C15 C16 118.7(4) . .
C20 C15 P2 123.6(3) . .
C16 C15 P2 117.8(3) . .
C17 C16 C15 120.2(4) . .
C17 C16 H16 119.9 . .
C15 C16 H16 119.9 . .
C16 C17 C18 120.2(4) . .
C16 C17 H17 119.9 . .
C18 C17 H17 119.9 . .
C19 C18 C17 119.9(4) . .
C19 C18 H18 120.1 . .
C17 C18 H18 120.1 . .
C18 C19 C20 119.9(4) . .
C18 C19 H19 120.0 . .
C20 C19 H19 120.0 . .
C15 C20 C19 121.0(4) . .
C15 C20 H20 119.5 . .
C19 C20 H20 119.5 . .
C26 C21 C22 118.7(4) . .
C26 C21 P2 123.5(3) . .
C22 C21 P2 117.7(3) . .
C21 C22 C23 120.1(4) . .
C21 C22 H22 120.0 . .
C23 C22 H22 120.0 . .
C24 C23 C22 120.2(4) . .
C24 C23 H23 119.9 . .
C22 C23 H23 119.9 . .
C25 C24 C23 120.1(4) . .
C25 C24 H24 120.0 . .
C23 C24 H24 120.0 . .
C24 C25 C26 120.2(4) . .
C24 C25 H25 119.9 . .
C26 C25 H25 119.9 . .
C21 C26 C25 120.7(4) . .
C21 C26 H26 119.6 . .
C25 C26 H26 119.6 . .
C32 C27 C28 118.3(7) . .
C32 C27 Ge1 118.9(6) . .
C28 C27 Ge1 122.7(5) . .
C29 C28 C27 121.3(8) . .
C29 C28 H28 119.4 . .
C27 C28 H28 119.4 . .
C30 C29 C28 118.8(9) . .
C30 C29 H29 120.6 . .
C28 C29 H29 120.6 . .
C31 C30 C29 121.4(9) . .
C31 C30 H30 119.3 . .
C29 C30 H30 119.3 . .
C30 C31 C32 120.1(11) . .
C30 C31 H31 120.0 . .
C32 C31 H31 120.0 . .
C31 C32 C27 120.1(10) . .
C31 C32 H32 119.9 . .
C27 C32 H32 119.9 . .
Ge2 C33 H33A 109.5 . .
Ge2 C33 H33B 109.5 . .
H33A C33 H33B 109.5 . .
Ge2 C33 H33C 109.5 . .
H33A C33 H33C 109.5 . .
H33B C33 H33C 109.5 . .
Ge2 C34 H34A 109.5 . .
Ge2 C34 H34B 109.5 . .
H34A C34 H34B 109.5 . .
Ge2 C34 H34C 109.5 . .
H34A C34 H34C 109.5 . .
H34B C34 H34C 109.5 . .
C36 C35 C40 117.0(6) . .
C36 C35 Ge3 120.5(4) . .
C40 C35 Ge3 122.6(5) . .
C35 C36 C37 121.8(6) . .
C35 C36 H36 119.1 . .
C37 C36 H36 119.1 . .
C38 C37 C36 119.3(8) . .
C38 C37 H37 120.3 . .
C36 C37 H37 120.3 . .
C37 C38 C39 120.0(7) . .
C37 C38 H38 120.0 . .
C39 C38 H38 120.0 . .
C38 C39 C40 120.7(7) . .
C38 C39 H39 119.7 . .
C40 C39 H39 119.7 . .
C39 C40 C35 121.2(7) . .
C39 C40 H40 119.4 . .
C35 C40 H40 119.4 . .

loop_
_geom_bond_atom_site_label_1
_geom_bond_atom_site_label_2
_geom_bond_distance
_geom_bond_site_symmetry_2
Pt1 P2 2.2859(10) .
Pt1 P1 2.2939(10) .
Pt1 Ge3 2.4612(4) .
Pt1 Ge1 2.4786(4) .
Ge1 C27 1.976(6) .
Ge1 Ge2 2.4211(8) .
Ge1 Pt1 2.4785(4) 4_565
Ge1 Ge3 2.8243(8) .
Ge2 C34 1.959(4) .
Ge2 C34 1.959(4) 4_565
Ge2 C33 1.968(6) .
Ge3 C35 1.979(6) .
Ge3 Pt1 2.4612(4) 4_565
Ge3 H3H 1.433(10) .
P1 C3 1.826(4) .
P1 C9 1.836(4) .
P1 C1 1.853(4) .
P2 C21 1.823(4) .
P2 C15 1.831(4) .
P2 C2 1.850(4) .
C1 C2 1.536(5) .
C1 H1A 0.9900 .
C1 H1B 0.9900 .
C2 H2A 0.9900 .
C2 H2B 0.9900 .
C3 C4 1.391(6) .
C3 C8 1.399(6) .
C4 C5 1.402(6) .
C4 H4 0.9500 .
C5 C6 1.381(9) .
C5 H5 0.9500 .
C6 C7 1.363(8) .
C6 H6 0.9500 .
C7 C8 1.389(6) .
C7 H7 0.9500 .
C8 H8 0.9500 .
C9 C10 1.386(6) .
C9 C14 1.396(5) .
C10 C11 1.397(6) .
C10 H10 0.9500 .
C11 C12 1.371(7) .
C11 H11 0.9500 .
C12 C13 1.378(7) .
C12 H12 0.9500 .
C13 C14 1.383(6) .
C13 H13 0.9500 .
C14 H14 0.9500 .
C15 C20 1.384(6) .
C15 C16 1.399(5) .
C16 C17 1.389(6) .
C16 H16 0.9500 .
C17 C18 1.391(7) .
C17 H17 0.9500 .
C18 C19 1.373(7) .
C18 H18 0.9500 .
C19 C20 1.396(6) .
C19 H19 0.9500 .
C20 H20 0.9500 .
C21 C26 1.389(5) .
C21 C22 1.397(5) .
C22 C23 1.398(6) .
C22 H22 0.9500 .
C23 C24 1.377(6) .
C23 H23 0.9500 .
C24 C25 1.376(6) .
C24 H24 0.9500 .
C25 C26 1.391(6) .
C25 H25 0.9500 .
C26 H26 0.9500 .
C27 C32 1.389(11) .
C27 C28 1.390(10) .
C28 C29 1.382(11) .
C28 H28 0.9500 .
C29 C30 1.369(15) .
C29 H29 0.9500 .
C30 C31 1.360(16) .
C30 H30 0.9500 .
C31 C32 1.383(12) .
C31 H31 0.9500 .
C32 H32 0.9500 .
C33 H33A 0.9800 .
C33 H33B 0.9800 .
C33 H33C 0.9800 .
C34 H34A 0.9800 .
C34 H34B 0.9800 .
C34 H34C 0.9800 .
C35 C36 1.395(9) .
C35 C40 1.400(8) .
C36 C37 1.404(9) .
C36 H36 0.9500 .
C37 C38 1.376(11) .
C37 H37 0.9500 .
C38 C39 1.377(13) .
C38 H38 0.9500 .
C39 C40 1.386(11) .
C39 H39 0.9500 .
C40 H40 0.9500 .
